data_2311554
loop_
_publ_author_name
'Kato, Takuma'
'Doi, Mitsunobu'

_publ_section_title
;
 Crystal structure of
 3-(4,4-di-fluoro-5,7-dimethyl-4-bora-3a,4a-di-aza-<i>s</i>-indacen-3-yl)propanoic
 acid.
;
_journal_coeditor_code IS5481
_journal_issue 'Pt 12'
_journal_name_full 'Acta crystallographica. Section E, Crystallographic communications'
_journal_page_first 1974
_journal_page_last 1976
_journal_paper_doi 10.1107/S2056989017016942
_journal_volume 73
_journal_year 2017
_chemical_formula_iupac 'C14 H15 B F2 N2 O2'
_chemical_formula_moiety 'C14 H15 B F2 N2 O2'
_chemical_formula_sum 'C14 H15 B F2 N2 O2'
_chemical_formula_weight 292.09
_chemical_name_systematic '3-(4,4-Difluoro-5,7-dimethyl-4-bora-3a,4a-diaza-<i>s</i>-indacen-3-yl)propanoic acid'
_space_group_crystal_system monoclinic
_space_group_IT_number 14
_space_group_name_Hall '-P 2ybc'
_space_group_name_H-M_alt 'P 1 21/c 1'
_atom_sites_solution_hydrogens mixed
_audit_creation_method SHELXL-2016/6
_cell_angle_alpha 90
_cell_angle_beta 103.903(3)
_cell_angle_gamma 90
_cell_formula_units_Z 4
_cell_length_a 7.9474(3)
_cell_length_b 27.3202(9)
_cell_length_c 6.3886(2)
_cell_measurement_reflns_used 4875
_cell_measurement_temperature 100
_cell_measurement_theta_max 73.8510
_cell_measurement_theta_min 6.5750
_cell_volume 1346.48(8)
_computing_cell_refinement
;
CrysAlis PRO (Rigaku Oxford Diffraction, 2015)
;
_computing_data_collection
;
CrysAlis PRO (Rigaku Oxford Diffraction, 2015)
;
_computing_data_reduction
;
CrysAlis PRO (Rigaku Oxford Diffraction, 2015)
;
_computing_molecular_graphics
;
PLATON (Spek, 2009)
;
_computing_publication_material
;
publCIF (Westrip, 2010)
;
_computing_structure_refinement
;
SHELXL2016 (Sheldrick, 2015)
;
_computing_structure_solution
;
SHELXS97 (Sheldrick, 2008)
;
_diffrn_ambient_temperature 100
_diffrn_detector_area_resol_mean 8.336
_diffrn_measured_fraction_theta_full 0.997
_diffrn_measured_fraction_theta_max 0.973
_diffrn_measurement_device_type 'Rigaku Oxford Diffraction XtaLAB Pro: Kappa single and P200K'
_diffrn_measurement_method '\w scans'
_diffrn_radiation_type CuK\a
_diffrn_radiation_wavelength 1.54184
_diffrn_reflns_av_R_equivalents 0.0244
_diffrn_reflns_limit_h_max 9
_diffrn_reflns_limit_h_min -9
_diffrn_reflns_limit_k_max 33
_diffrn_reflns_limit_k_min -33
_diffrn_reflns_limit_l_max 7
_diffrn_reflns_limit_l_min -7
_diffrn_reflns_number 7185
_diffrn_reflns_theta_full 67.684
_diffrn_reflns_theta_max 74.074
_diffrn_reflns_theta_min 3.235
_diffrn_standards_number 0
_exptl_absorpt_coefficient_mu 0.968
_exptl_absorpt_correction_T_max 0.878
_exptl_absorpt_correction_T_min 0.739
_exptl_absorpt_correction_type multi-scan
_exptl_absorpt_process_details
;
(CrysAlis PRO; Rigaku Oxford Diffraction, 2015)
;
_exptl_crystal_colour red
_exptl_crystal_density_diffrn 1.441
_exptl_crystal_description plate
_exptl_crystal_F_000 608
_exptl_crystal_size_max 0.348
_exptl_crystal_size_mid 0.170
_exptl_crystal_size_min 0.134
_refine_diff_density_max 0.203
_refine_diff_density_min -0.191
_refine_ls_extinction_method none
_refine_ls_goodness_of_fit_ref 1.055
_refine_ls_hydrogen_treatment mixed
_refine_ls_matrix_type full
_refine_ls_number_parameters 196
_refine_ls_number_reflns 2650
_refine_ls_number_restraints 0
_refine_ls_restrained_S_all 1.055
_refine_ls_R_factor_all 0.0376
_refine_ls_R_factor_gt 0.0352
_refine_ls_shift/su_max 0.001
_refine_ls_shift/su_mean 0.000
_refine_ls_structure_factor_coef Fsqd
_refine_ls_weighting_details 'w=1/[\s^2^(Fo^2^)+(0.0442P)^2^+0.5604P] where P=(Fo^2^+2Fc^2^)/3'
_refine_ls_weighting_scheme calc
_refine_ls_wR_factor_gt 0.0917
_refine_ls_wR_factor_ref 0.0930
_reflns_number_gt 2441
_reflns_number_total 2650
_reflns_threshold_expression 'I > 2\s(I)'
_cod_data_source_file is5481sup1.cif
_cod_data_source_block I
_cod_original_sg_symbol_H-M 'P 21/c'
_cod_database_code 2311554
_shelx_space_group_comment
;
The symmetry employed for this shelxl refinement is uniquely defined
by the following loop, which should always be used as a source of
symmetry information in preference to the above space-group names.
They are only intended as comments.
;

loop_
_space_group_symop_operation_xyz
'x, y, z'
'-x, y+1/2, -z+1/2'
'-x, -y, -z'
'x, -y-1/2, z-1/2'

loop_
_atom_site_type_symbol
_atom_site_label
_atom_site_fract_x
_atom_site_fract_y
_atom_site_fract_z
_atom_site_U_iso_or_equiv
_atom_site_adp_type
_atom_site_calc_flag
_atom_site_occupancy
F F1 0.13158(9) 0.60985(3) 0.65315(12) 0.0255(2) Uani d 1
F F2 0.08937(9) 0.67726(3) 0.84017(12) 0.02436(19) Uani d 1
B B4 0.00668(17) 0.64191(5) 0.6943(2) 0.0198(3) Uani d 1
N N4 -0.12985(13) 0.61414(4) 0.78542(17) 0.0199(2) Uani d 1
N N5 -0.09242(13) 0.66655(4) 0.48014(16) 0.0191(2) Uani d 1
O O15 0.39633(12) 0.54006(4) 1.32206(16) 0.0290(2) Uani d 1
O O16 0.28087(13) 0.49056(4) 1.52940(16) 0.0290(2) Uani d 1
H H16 0.395(3) 0.4817(8) 1.583(4) 0.060(6) Uiso d 1
C C1 -0.38942(17) 0.58795(5) 0.8312(2) 0.0247(3) Uani d 1
H H1 -0.507975 0.582922 0.811031 0.030 Uiso calc 1
C C2 -0.26001(17) 0.56942(5) 0.9971(2) 0.0251(3) Uani d 1
H H2 -0.275726 0.549606 1.109267 0.030 Uiso calc 1
C C3 -0.10063(17) 0.58593(5) 0.9655(2) 0.0218(3) Uani d 1
C C5 -0.02424(16) 0.69272(5) 0.3422(2) 0.0207(3) Uani d 1
C C6 -0.15801(17) 0.70826(5) 0.1669(2) 0.0224(3) Uani d 1
H H6 -0.143874 0.726714 0.049951 0.027 Uiso calc 1
C C7 -0.31272(17) 0.69140(5) 0.1990(2) 0.0221(3) Uani d 1
C C8 -0.37630(16) 0.64040(5) 0.5064(2) 0.0217(3) Uani d 1
H H8 -0.495594 0.640225 0.449840 0.026 Uiso calc 1
C C9 -0.30802(16) 0.61578(5) 0.6990(2) 0.0212(3) Uani d 1
C C10 -0.27228(16) 0.66503(5) 0.3973(2) 0.0204(3) Uani d 1
C C11 0.16412(16) 0.70348(5) 0.3788(2) 0.0240(3) Uani d 1
H H11A 0.225357 0.688706 0.511699 0.036 Uiso calc 1
H H11B 0.181863 0.738252 0.386612 0.036 Uiso calc 1
H H11C 0.206667 0.690412 0.261876 0.036 Uiso calc 1
C C12 -0.48969(17) 0.69906(6) 0.0566(2) 0.0284(3) Uani d 1
H H12A -0.547730 0.724511 0.115597 0.043 Uiso calc 1
H H12B -0.554999 0.669256 0.047816 0.043 Uiso calc 1
H H12C -0.479989 0.708339 -0.084927 0.043 Uiso calc 1
C C13 0.07910(17) 0.57591(5) 1.0954(2) 0.0251(3) Uani d 1
H H13A 0.128247 0.606001 1.164537 0.030 Uiso calc 1
H H13B 0.149880 0.565559 0.999090 0.030 Uiso calc 1
C C14 0.08684(17) 0.53691(5) 1.2669(2) 0.0230(3) Uani d 1
H H14A 0.029454 0.548953 1.374614 0.028 Uiso calc 1
H H14B 0.025020 0.508035 1.201109 0.028 Uiso calc 1
C C15 0.26966(17) 0.52318(5) 1.3743(2) 0.0235(3) Uani d 1

loop_
_atom_site_aniso_label
_atom_site_aniso_U_11
_atom_site_aniso_U_22
_atom_site_aniso_U_33
_atom_site_aniso_U_12
_atom_site_aniso_U_13
_atom_site_aniso_U_23
F1 0.0230(4) 0.0268(4) 0.0273(4) 0.0073(3) 0.0073(3) 0.0027(3)
F2 0.0249(4) 0.0249(4) 0.0224(4) -0.0054(3) 0.0041(3) -0.0017(3)
B4 0.0182(6) 0.0208(7) 0.0202(7) 0.0013(5) 0.0043(5) 0.0005(5)
N4 0.0197(5) 0.0185(5) 0.0210(5) 0.0004(4) 0.0040(4) 0.0006(4)
N5 0.0181(5) 0.0197(5) 0.0201(5) 0.0009(4) 0.0057(4) 0.0000(4)
O15 0.0257(5) 0.0280(5) 0.0309(5) -0.0027(4) 0.0021(4) 0.0099(4)
O16 0.0272(5) 0.0309(5) 0.0283(5) 0.0031(4) 0.0058(4) 0.0120(4)
C1 0.0222(6) 0.0252(7) 0.0279(7) -0.0020(5) 0.0081(5) 0.0016(5)
C2 0.0281(7) 0.0235(6) 0.0246(7) -0.0020(5) 0.0079(5) 0.0036(5)
C3 0.0257(6) 0.0181(6) 0.0214(6) -0.0003(5) 0.0054(5) 0.0002(5)
C5 0.0219(6) 0.0194(6) 0.0222(6) 0.0016(5) 0.0078(5) -0.0005(5)
C6 0.0245(6) 0.0228(6) 0.0210(6) 0.0029(5) 0.0077(5) 0.0031(5)
C7 0.0225(6) 0.0223(6) 0.0213(6) 0.0035(5) 0.0053(5) -0.0005(5)
C8 0.0179(6) 0.0224(6) 0.0244(6) 0.0009(5) 0.0045(5) -0.0012(5)
C9 0.0187(6) 0.0212(6) 0.0239(6) 0.0001(5) 0.0054(5) -0.0005(5)
C10 0.0182(6) 0.0215(6) 0.0215(6) 0.0025(5) 0.0045(5) -0.0006(5)
C11 0.0208(6) 0.0251(7) 0.0274(7) -0.0006(5) 0.0081(5) 0.0014(5)
C12 0.0224(6) 0.0363(8) 0.0258(7) 0.0057(6) 0.0044(5) 0.0046(6)
C13 0.0246(6) 0.0223(6) 0.0262(7) -0.0015(5) 0.0016(5) 0.0041(5)
C14 0.0258(6) 0.0207(6) 0.0215(6) -0.0002(5) 0.0035(5) 0.0000(5)
C15 0.0290(7) 0.0193(6) 0.0209(6) -0.0012(5) 0.0034(5) 0.0008(5)

loop_
_atom_type_symbol
_atom_type_description
_atom_type_scat_dispersion_real
_atom_type_scat_dispersion_imag
_atom_type_scat_source
C C 0.0181 0.0091 'International Tables Vol C Tables 4.2.6.8 and 6.1.1.4'
H H 0.0000 0.0000 'International Tables Vol C Tables 4.2.6.8 and 6.1.1.4'
B B 0.0090 0.0039 'International Tables Vol C Tables 4.2.6.8 and 6.1.1.4'
N N 0.0311 0.0180 'International Tables Vol C Tables 4.2.6.8 and 6.1.1.4'
O O 0.0492 0.0322 'International Tables Vol C Tables 4.2.6.8 and 6.1.1.4'
F F 0.0727 0.0534 'International Tables Vol C Tables 4.2.6.8 and 6.1.1.4'

loop_
_geom_angle_atom_site_label_1
_geom_angle_atom_site_label_2
_geom_angle_atom_site_label_3
_geom_angle
F2 B4 F1 108.59(10)
F2 B4 N4 110.42(10)
F1 B4 N4 110.96(10)
F2 B4 N5 110.23(10)
F1 B4 N5 109.78(10)
N4 B4 N5 106.86(10)
C3 N4 C9 107.77(11)
C3 N4 B4 127.19(11)
C9 N4 B4 124.98(10)
C5 N5 C10 107.65(10)
C5 N5 B4 127.34(10)
C10 N5 B4 125.02(10)
C15 O16 H16 109.7(14)
C2 C1 C9 107.09(12)
C2 C1 H1 126.5
C9 C1 H1 126.5
C1 C2 C3 107.61(11)
C1 C2 H2 126.2
C3 C2 H2 126.2
N4 C3 C2 109.13(11)
N4 C3 C13 121.36(11)
C2 C3 C13 129.50(12)
N5 C5 C6 109.54(11)
N5 C5 C11 123.37(12)
C6 C5 C11 127.08(12)
C7 C6 C5 108.12(11)
C7 C6 H6 125.9
C5 C6 H6 125.9
C6 C7 C10 106.47(11)
C6 C7 C12 127.39(12)
C10 C7 C12 126.14(12)
C10 C8 C9 121.93(12)
C10 C8 H8 119.0
C9 C8 H8 119.0
N4 C9 C8 120.64(11)
N4 C9 C1 108.39(11)
C8 C9 C1 130.90(12)
C8 C10 N5 120.33(11)
C8 C10 C7 131.45(12)
N5 C10 C7 108.22(11)
C5 C11 H11A 109.5
C5 C11 H11B 109.5
H11A C11 H11B 109.5
C5 C11 H11C 109.5
H11A C11 H11C 109.5
H11B C11 H11C 109.5
C7 C12 H12A 109.5
C7 C12 H12B 109.5
H12A C12 H12B 109.5
C7 C12 H12C 109.5
H12A C12 H12C 109.5
H12B C12 H12C 109.5
C3 C13 C14 113.36(11)
C3 C13 H13A 108.9
C14 C13 H13A 108.9
C3 C13 H13B 108.9
C14 C13 H13B 108.9
H13A C13 H13B 107.7
C15 C14 C13 111.89(11)
C15 C14 H14A 109.2
C13 C14 H14A 109.2
C15 C14 H14B 109.2
C13 C14 H14B 109.2
H14A C14 H14B 107.9
O15 C15 O16 123.19(12)
O15 C15 C14 123.47(12)
O16 C15 C14 113.34(11)

loop_
_geom_bond_atom_site_label_1
_geom_bond_atom_site_label_2
_geom_bond_distance
F1 B4 1.3953(15)
F2 B4 1.3926(16)
B4 N4 1.5479(17)
B4 N5 1.5579(17)
N4 C3 1.3575(16)
N4 C9 1.3915(16)
N5 C5 1.3458(16)
N5 C10 1.4006(16)
O15 C15 1.2243(16)
O16 C15 1.3197(16)
O16 H16 0.92(2)
C1 C2 1.3833(19)
C1 C9 1.4047(18)
C1 H1 0.9300
C2 C3 1.4042(18)
C2 H2 0.9300
C3 C13 1.4948(18)
C5 C6 1.4117(18)
C5 C11 1.4878(17)
C6 C7 1.3738(18)
C6 H6 0.9300
C7 C10 1.4253(18)
C7 C12 1.4948(18)
C8 C10 1.3781(18)
C8 C9 1.3926(18)
C8 H8 0.9300
C11 H11A 0.9600
C11 H11B 0.9600
C11 H11C 0.9600
C12 H12A 0.9600
C12 H12B 0.9600
C12 H12C 0.9600
C13 C14 1.5189(18)
C13 H13A 0.9700
C13 H13B 0.9700
C14 C15 1.4978(18)
C14 H14A 0.9700
C14 H14B 0.9700

loop_
_geom_hbond_atom_site_label_D
_geom_hbond_atom_site_label_H
_geom_hbond_atom_site_label_A
_geom_hbond_site_symmetry_A
_geom_hbond_distance_DH
_geom_hbond_distance_HA
_geom_hbond_distance_DA
_geom_hbond_angle_DHA
_geom_hbond_publ_flag
C11 H11A F1 . 0.96 2.52 3.146(2) 123 yes
C13 H13B F1 . 0.97 2.49 3.096(2) 120 yes
C11 H11B F2 4_575 0.96 2.42 3.311(2) 154 yes
C6 H6 Cg2 4_575 0.93 2.82 3.6640(10) 152 yes
O16 H16 O15 3_668 0.91(2) 1.75(2) 2.648(2) 175(2) yes
C2 H2 O16 3_568 0.93 2.57 3.479(2) 168 yes
C14 H14A F1 1_556 0.97 2.43 3.125(2) 128 yes

loop_
_geom_torsion_atom_site_label_1
_geom_torsion_atom_site_label_2
_geom_torsion_atom_site_label_3
_geom_torsion_atom_site_label_4
_geom_torsion
F2 B4 N4 C3 -62.77(16)
F1 B4 N4 C3 57.69(16)
N5 B4 N4 C3 177.34(11)
F2 B4 N4 C9 114.21(13)
F1 B4 N4 C9 -125.33(12)
N5 B4 N4 C9 -5.68(16)
F2 B4 N5 C5 62.94(16)
F1 B4 N5 C5 -56.64(16)
N4 B4 N5 C5 -177.05(11)
F2 B4 N5 C10 -117.07(12)
F1 B4 N5 C10 123.35(12)
N4 B4 N5 C10 2.94(16)
C9 C1 C2 C3 -0.03(15)
C9 N4 C3 C2 -0.34(14)
B4 N4 C3 C2 177.06(12)
C9 N4 C3 C13 178.81(11)
B4 N4 C3 C13 -3.79(19)
C1 C2 C3 N4 0.23(15)
C1 C2 C3 C13 -178.83(13)
C10 N5 C5 C6 -0.51(14)
B4 N5 C5 C6 179.48(11)
C10 N5 C5 C11 178.33(11)
B4 N5 C5 C11 -1.69(19)
N5 C5 C6 C7 0.39(15)
C11 C5 C6 C7 -178.39(12)
C5 C6 C7 C10 -0.11(15)
C5 C6 C7 C12 179.56(13)
C3 N4 C9 C8 -176.99(11)
B4 N4 C9 C8 5.53(19)
C3 N4 C9 C1 0.32(14)
B4 N4 C9 C1 -177.16(11)
C10 C8 C9 N4 -1.75(19)
C10 C8 C9 C1 -178.37(13)
C2 C1 C9 N4 -0.17(15)
C2 C1 C9 C8 176.77(13)
C9 C8 C10 N5 -0.94(19)
C9 C8 C10 C7 178.50(13)
C5 N5 C10 C8 179.99(11)
B4 N5 C10 C8 0.00(18)
C5 N5 C10 C7 0.43(14)
B4 N5 C10 C7 -179.55(11)
C6 C7 C10 C8 -179.68(13)
C12 C7 C10 C8 0.6(2)
C6 C7 C10 N5 -0.19(14)
C12 C7 C10 N5 -179.87(12)
N4 C3 C13 C14 -170.06(11)
C2 C3 C13 C14 8.9(2)
C3 C13 C14 C15 172.63(11)
C13 C14 C15 O15 -3.02(18)
C13 C14 C15 O16 177.79(11)
